data_7110792
loop_
_publ_author_name
'Jensen, Paul'
'Batten, Stuart R.'
'Moubaraki, Boujemaa'
'Murray, Keith S.'

_publ_contact_author
;
    Prof. K.S. Murray
    Department of Chemistry
    Monash University
    Clayton, Vic. 3168
    AUSTRALIA
;
_publ_section_title
;
 Infinite molecular tubes: structure and magnetism of M(dca)2(apym) [M =
 Co, Ni, apym = 2-aminopyrimidine, dca = dicyanamide, N(CN)2&#x2212;]
;
_journal_issue 9
_journal_name_full 'Chemical Communications'
_journal_page_first 793
_journal_paper_doi 10.1039/a909067c
_journal_year 2000
_chemical_formula_moiety Co(dca)2(apym)
_chemical_formula_sum 'C8 H5 Co N9'
_chemical_formula_weight 286.14
_chemical_name_systematic
; 
 cobalt bis(dicyanamide) 2-amino-pyrimidine
;
_space_group_IT_number 135
_symmetry_cell_setting tetragonal
_symmetry_space_group_name_Hall '-P 4c 2ab'
_symmetry_space_group_name_H-M 'P 42/m b c'
_atom_sites_solution_hydrogens geom
_atom_sites_solution_primary direct
_atom_sites_solution_secondary difmap
_audit_creation_method SHELXL-97
_cell_angle_alpha 90.00
_cell_angle_beta 90.00
_cell_angle_gamma 90.00
_cell_formula_units_Z 8
_cell_length_a 17.1243(2)
_cell_length_b 17.1243(2)
_cell_length_c 7.38160(10)
_cell_measurement_temperature 123(2)
_cell_volume 2164.59(5)
_computing_structure_refinement 'SHELXL-97 (Sheldrick, 1997)'
_computing_structure_solution 'SHELXS-97 (Sheldrick, 1990)'
_diffrn_ambient_temperature 123(2)
_diffrn_measured_fraction_theta_full 0.999
_diffrn_measured_fraction_theta_max 0.995
_diffrn_measurement_device_type 'Nonius KappaCCD'
_diffrn_measurement_method Phi-scans
_diffrn_radiation_monochromator graphite
_diffrn_radiation_source 'fine-focus sealed tube'
_diffrn_radiation_type MoK\a
_diffrn_radiation_wavelength 0.71073
_diffrn_reflns_av_R_equivalents 0.050
_diffrn_reflns_av_sigmaI/netI 0.0233
_diffrn_reflns_limit_h_max 24
_diffrn_reflns_limit_h_min -24
_diffrn_reflns_limit_k_max 24
_diffrn_reflns_limit_k_min -24
_diffrn_reflns_limit_l_max 10
_diffrn_reflns_limit_l_min -10
_diffrn_reflns_number 31921
_diffrn_reflns_theta_full 27.50
_diffrn_reflns_theta_max 30.03
_diffrn_reflns_theta_min 2.38
_exptl_absorpt_coefficient_mu 1.582
_exptl_absorpt_correction_T_max 0.880
_exptl_absorpt_correction_T_min 0.791
_exptl_absorpt_correction_type Face-indexed
_exptl_crystal_colour red
_exptl_crystal_density_diffrn 1.756
_exptl_crystal_density_method 'not measured'
_exptl_crystal_description acicular
_exptl_crystal_F_000 1144
_exptl_crystal_size_max 0.24
_exptl_crystal_size_mid 0.09
_exptl_crystal_size_min 0.09
_refine_diff_density_max 0.305
_refine_diff_density_min -0.493
_refine_diff_density_rms 0.090
_refine_ls_extinction_method none
_refine_ls_goodness_of_fit_ref 1.099
_refine_ls_hydrogen_treatment mixed
_refine_ls_matrix_type full
_refine_ls_number_parameters 102
_refine_ls_number_reflns 1695
_refine_ls_number_restraints 0
_refine_ls_restrained_S_all 1.099
_refine_ls_R_factor_all 0.0401
_refine_ls_R_factor_gt 0.0279
_refine_ls_shift/su_max 0.000
_refine_ls_shift/su_mean 0.000
_refine_ls_structure_factor_coef Fsqd
_refine_ls_weighting_details 'calc w=1/[\s^2^(Fo^2^)+(0.0245P)^2^+1.7960P] where P=(Fo^2^+2Fc^2^)/3'
_refine_ls_weighting_scheme calc
_refine_ls_wR_factor_gt 0.0579
_refine_ls_wR_factor_ref 0.0626
_reflns_number_gt 1471
_reflns_number_total 1695
_reflns_threshold_expression >2sigma(I)
_cod_data_source_file a909067csup1.cif
_cod_data_source_block Codca2apymLT
_cod_depositor_comments
;
The following automatic conversions were performed:

'_symmetry_cell_setting' value 'Tetragonal' changed to 'tetragonal'
according to /home/saulius/struct/CIF-dictionaries/cif_core.dic
dictionary named 'cif_core.dic' version 2.4.2 from 2011-04-26.

Automatic conversion script
Id: cif_fix_values 1891 2012-01-12 08:04:46Z andrius 
;
_cod_original_sg_symbol_H-M P4(2)/mbc
_cod_database_code 7110792

loop_
_symmetry_equiv_pos_as_xyz
'x, y, z'
'-x, -y, z'
'-y, x, z+1/2'
'y, -x, z+1/2'
'-x+1/2, y+1/2, -z'
'x+1/2, -y+1/2, -z'
'y+1/2, x+1/2, -z+1/2'
'-y+1/2, -x+1/2, -z+1/2'
'-x, -y, -z'
'x, y, -z'
'y, -x, -z-1/2'
'-y, x, -z-1/2'
'x-1/2, -y-1/2, z'
'-x-1/2, y-1/2, z'
'-y-1/2, -x-1/2, z-1/2'
'y-1/2, x-1/2, z-1/2'

loop_
_atom_site_label
_atom_site_type_symbol
_atom_site_fract_x
_atom_site_fract_y
_atom_site_fract_z
_atom_site_U_iso_or_equiv
_atom_site_adp_type
_atom_site_occupancy
_atom_site_symmetry_multiplicity
_atom_site_calc_flag
_atom_site_refinement_flags
Co1 Co 0.481548(16) 0.299981(15) 0.0000 0.00810(8) Uani 1 2 d S
N1 N 0.54639(7) 0.35468(7) -0.20733(17) 0.0138(3) Uani 1 1 d .
N2 N 0.59496(11) 0.40523(11) -0.5000 0.0126(4) Uani 1 2 d S
N3 N 0.41114(7) 0.25500(7) -0.20628(17) 0.0138(3) Uani 1 1 d .
N4 N 0.35394(11) 0.21923(12) -0.5000 0.0168(4) Uani 1 2 d S
N5 N 0.55845(10) 0.20081(10) 0.0000 0.0121(3) Uani 1 2 d S
N6 N 0.59111(12) 0.06464(11) 0.0000 0.0222(4) Uani 1 2 d S
N7 N 0.46327(12) 0.10421(12) 0.0000 0.0198(4) Uani 1 2 d S
H1 H 0.4491(17) 0.0574(18) 0.0000 0.024 Uiso 1 2 d S
H2 H 0.4287(18) 0.1389(18) -0.019(9) 0.024 Uiso 0.50 1 d P
C1 C 0.56684(8) 0.37695(8) -0.34689(19) 0.0110(3) Uani 1 1 d .
C2 C 0.38666(8) 0.23989(8) -0.34758(19) 0.0107(3) Uani 1 1 d .
C3 C 0.63512(13) 0.21714(13) 0.0000 0.0156(4) Uani 1 2 d S
H3 H 0.6507 0.2704 0.0000 0.019 Uiso 1 2 calc SR
C4 C 0.69215(13) 0.16069(14) 0.0000 0.0217(5) Uani 1 2 d S
H4 H 0.7462 0.1733 0.0000 0.026 Uiso 1 2 calc SR
C5 C 0.66594(15) 0.08424(14) 0.0000 0.0262(5) Uani 1 2 d S
H5 H 0.7037 0.0436 0.0000 0.031 Uiso 1 2 calc SR
C6 C 0.53848(13) 0.12393(12) 0.0000 0.0145(4) Uani 1 2 d S

loop_
_atom_site_aniso_label
_atom_site_aniso_U_11
_atom_site_aniso_U_22
_atom_site_aniso_U_33
_atom_site_aniso_U_23
_atom_site_aniso_U_13
_atom_site_aniso_U_12
Co1 0.00995(14) 0.00874(14) 0.00561(13) 0.000 0.000 -0.00006(10)
N1 0.0146(6) 0.0153(6) 0.0114(6) 0.0007(5) 0.0017(5) -0.0024(5)
N2 0.0149(8) 0.0165(9) 0.0065(8) 0.000 0.000 -0.0064(7)
N3 0.0158(6) 0.0154(6) 0.0104(6) 0.0002(5) 0.0001(5) -0.0021(5)
N4 0.0186(9) 0.0234(10) 0.0084(8) 0.000 0.000 -0.0091(8)
N5 0.0123(8) 0.0107(8) 0.0134(8) 0.000 0.000 -0.0001(7)
N6 0.0183(9) 0.0111(9) 0.0371(12) 0.000 0.000 0.0027(7)
N7 0.0154(9) 0.0084(8) 0.0356(12) 0.000 0.000 -0.0006(7)
C1 0.0103(6) 0.0103(6) 0.0122(7) -0.0022(5) -0.0010(5) -0.0009(5)
C2 0.0116(6) 0.0099(6) 0.0105(7) 0.0016(5) 0.0027(5) -0.0018(5)
C3 0.0137(10) 0.0150(10) 0.0182(11) 0.000 0.000 -0.0001(8)
C4 0.0128(10) 0.0199(11) 0.0325(13) 0.000 0.000 0.0028(8)
C5 0.0175(11) 0.0178(11) 0.0433(15) 0.000 0.000 0.0078(9)
C6 0.0161(10) 0.0118(10) 0.0155(10) 0.000 0.000 0.0009(8)

loop_
_atom_type_symbol
_atom_type_description
_atom_type_scat_dispersion_real
_atom_type_scat_dispersion_imag
_atom_type_scat_source
Co Co 0.3494 0.9721 'International Tables Vol C Tables 4.2.6.8 and 6.1.1.4'
N N 0.0061 0.0033 'International Tables Vol C Tables 4.2.6.8 and 6.1.1.4'
C C 0.0033 0.0016 'International Tables Vol C Tables 4.2.6.8 and 6.1.1.4'
H H 0.0000 0.0000 'International Tables Vol C Tables 4.2.6.8 and 6.1.1.4'

loop_
_geom_angle_atom_site_label_1
_geom_angle_atom_site_label_2
_geom_angle_atom_site_label_3
_geom_angle
_geom_angle_site_symmetry_1
_geom_angle_site_symmetry_3
N3 Co1 N3 93.57(7) 10 .
N3 Co1 N1 174.79(5) 10 .
N3 Co1 N1 86.49(5) . .
N3 Co1 N1 86.49(5) 10 10
N3 Co1 N1 174.79(5) . 10
N1 Co1 N1 92.98(7) . 10
N3 Co1 N5 93.57(5) 10 .
N3 Co1 N5 93.57(5) . .
N1 Co1 N5 91.62(5) . .
N1 Co1 N5 91.62(5) 10 .
N3 Co1 N2 87.66(5) 10 11_565
N3 Co1 N2 87.66(5) . 11_565
N1 Co1 N2 87.14(5) . 11_565
N1 Co1 N2 87.14(5) 10 11_565
N5 Co1 N2 178.21(7) . 11_565
C1 N1 Co1 162.69(12) . .
C1 N2 C1 117.71(17) 10_554 .
C1 N2 Co1 120.70(9) 10_554 3_654
C1 N2 Co1 120.70(9) . 3_654
C2 N3 Co1 162.06(12) . .
C2 N4 C2 119.01(18) 10_554 .
C3 N5 C6 116.58(19) . .
C3 N5 Co1 115.77(14) . .
C6 N5 Co1 127.65(14) . .
C5 N6 C6 116.9(2) . .
N1 C1 N2 175.40(16) . .
N3 C2 N4 174.78(16) . .
N5 C3 C4 123.3(2) . .
C3 C4 C5 115.8(2) . .
N6 C5 C4 123.6(2) . .
N7 C6 N6 116.9(2) . .
N7 C6 N5 119.2(2) . .
N6 C6 N5 123.8(2) . .

loop_
_geom_bond_atom_site_label_1
_geom_bond_atom_site_label_2
_geom_bond_distance
_geom_bond_site_symmetry_2
Co1 N3 2.0893(13) 10
Co1 N3 2.0893(13) .
Co1 N1 2.1101(12) .
Co1 N1 2.1102(12) 10
Co1 N5 2.1490(18) .
Co1 N2 2.2237(18) 11_565
N1 C1 1.1529(19) .
N2 C1 1.3205(17) 10_554
N2 C1 1.3205(17) .
N2 Co1 2.2236(18) 3_654
N3 C2 1.1535(19) .
N4 C2 1.3058(17) 10_554
N4 C2 1.3058(17) .
N5 C3 1.342(3) .
N5 C6 1.360(3) .
N6 C5 1.325(3) .
N6 C6 1.358(3) .
N7 C6 1.332(3) .
C3 C4 1.374(3) .
C4 C5 1.384(4) .
